data_9011371
loop_
_publ_author_name
'Mereiter, K.'

_publ_section_title
;
 Structure of a triclinic rubidium ammonium
 triaqua-u3-oxo-hexa-u-sulfato-triferrate(III)
 tetrahydrate, Rb2.74(NH4)2.26Fe3O(SO4)6.7H2O
;
_journal_name_full 'Acta Crystallographica, Section C'
_journal_page_first 972
_journal_page_last 976
_journal_paper_doi 10.1107/S010827018901019X
_journal_volume 46
_journal_year 1990
_chemical_formula_structural Rb2.74(NH4)2.26Fe3O(SO4)6.7H2O
_chemical_formula_sum 'Fe3 H14 N2.26 O32 Rb2.74 S6'
_space_group_IT_number 2
_symmetry_space_group_name_Hall '-P 1'
_symmetry_space_group_name_H-M 'P -1'
_cell_angle_alpha 95.30
_cell_angle_beta 93.19
_cell_angle_gamma 118.12
_cell_formula_units_Z 2
_cell_length_a 9.783
_cell_length_b 9.586
_cell_length_c 18.389
_cell_volume 1504.767
_exptl_crystal_density_diffrn 2.542
_cod_original_formula_sum '(Rb2.74 N2.26) Fe3 S6 O32 H14'
_cod_database_code 9011371

loop_
_symmetry_equiv_pos_as_xyz
x,y,z
-x,-y,-z

loop_
_atom_site_label
_atom_site_fract_x
_atom_site_fract_y
_atom_site_fract_z
_atom_site_occupancy
_atom_site_U_iso_or_equiv
_atom_site_type_symbol
_atom_site_attached_hydrogens
RbA1 0.35916 0.72992 0.75793 0.73000 0.03078 Rb 0
NHA1 0.35916 0.72992 0.75793 0.27000 0.03078 N 0
RbA2 0.37172 0.70666 0.52236 0.58000 0.03318 Rb 0
NHA2 0.37172 0.70666 0.52236 0.42000 0.03318 N 0
RbA3 0.66819 0.89306 0.02417 0.57000 0.03407 Rb 0
NHA3 0.66819 0.89306 0.02417 0.43000 0.03407 N 0
RbA4 0.00416 0.24429 0.55361 0.53000 0.04344 Rb 0
NHA4 0.00416 0.24429 0.55361 0.47000 0.04344 N 0
RbA5 0.21773 0.52247 0.99352 0.33000 0.03990 Rb 0
NHA5 0.21773 0.52247 0.99352 0.67000 0.03990 N 0
Fe1 0.11033 0.63387 0.23449 1.00000 0.01406 Fe 0
Fe2 0.49355 0.76187 0.24105 1.00000 0.01343 Fe 0
Fe3 0.24965 0.38095 0.25322 1.00000 0.01229 Fe 0
S1 0.31758 0.87852 0.12749 1.00000 0.01672 S 0
S2 0.36355 0.93433 0.35230 1.00000 0.01545 S 0
S3 0.50115 0.48737 0.13360 1.00000 0.01659 S 0
S4 0.56483 0.57588 0.36289 1.00000 0.01634 S 0
S5 -0.04475 0.28788 0.13252 1.00000 0.01532 S 0
S6 0.01052 0.40212 0.36248 1.00000 0.01798 S 0
O1 0.17660 0.73110 0.13970 1.00000 0.02356 O 0
O2 0.44820 0.90560 0.18340 1.00000 0.02102 O 0
O3 0.29180 0.01580 0.13740 1.00000 0.03002 O 0
O4 0.35750 0.85530 0.05430 1.00000 0.02723 O 0
O5 0.22050 0.84330 0.29860 1.00000 0.02039 O 0
O6 0.48030 0.88260 0.33370 1.00000 0.02318 O 0
O7 0.42560 0.10280 0.34490 1.00000 0.02558 O 0
O8 0.32720 0.90400 0.42610 1.00000 0.03458 O 0
O9 0.50920 0.64710 0.14540 1.00000 0.02166 O 0
O10 0.41830 0.39510 0.19290 1.00000 0.01912 O 0
O11 0.65790 0.50500 0.14060 1.00000 0.02710 O 0
O12 0.41880 0.40800 0.06190 1.00000 0.03141 O 0
O13 0.60310 0.67650 0.30160 1.00000 0.01760 O 0
O14 0.40010 0.44680 0.34540 1.00000 0.02305 O 0
O15 0.66870 0.50790 0.36600 1.00000 0.03166 O 0
O16 0.57920 0.67300 0.43120 1.00000 0.03876 O 0
O17 0.09240 0.27600 0.16380 1.00000 0.02609 O 0
O18 -0.04140 0.43380 0.17040 1.00000 0.03103 O 0
O19 -0.18980 0.15210 0.14550 1.00000 0.02685 O 0
O20 -0.03730 0.29910 0.05490 1.00000 0.03686 O 0
O21 0.07880 0.31790 0.31780 1.00000 0.02330 O 0
O22 0.01480 0.53230 0.32300 1.00000 0.03445 O 0
O23 -0.15000 0.28970 0.36870 1.00000 0.03508 O 0
O24 0.09940 0.46920 0.43390 1.00000 0.05256 O 0
O25 0.28220 0.59120 0.24380 1.00000 0.01203 O 0
Wat26 0.06750 0.69440 0.22580 1.00000 0.02964 O 2
Wat27 0.71870 0.93680 0.23750 1.00000 0.03166 O 2
Wat28 0.22050 0.15090 0.25960 1.00000 0.01887 O 2
Wat29 0.05010 0.06690 0.67600 1.00000 0.04129 O 2
Wat30 0.20140 0.98920 0.57440 1.00000 0.04433 O 2
Wat31 0.18470 0.18280 0.44380 1.00000 0.07878 O 2
Wat32 0.05850 0.13260 0.93540 1.00000 0.14071 O 2

loop_
_cod_changelog_entry_id
_cod_changelog_entry_author
_cod_changelog_entry_date
_cod_changelog_entry_text
1
;cod-tools version 3.8.0
Id: cif_guess_AMCSD_atom_types 9574 2023-05-10 09:00:05Z saulius
;
2023-05-10T18:53:09+03:00
;Derived atom types and hydrogen counts
from atom names that follow the AMCSD naming convention
(Wat == water, O-H == hydroxyl).
;

_cod_duplicate_entry 9007781
